data_2014893
loop_
_publ_author_name
'Mariyatra, M. Baby'
'Panchanatheswaran, Krishnaswamy '
'Low, John N.'
'Glidewell, Christopher'

_publ_section_title
;
 Di-\m-halogeno-bis[halogeno(triphenylphosphine)mercury(II)],
 [Ph~3~PHg<i>X</i>(\m-<i>X</i>)~2~<i>X</i>HgPPh~3~], reinvestigated at
 120K for <i>X</i> = Cl and Br, and a second polymorph for <i>X</i> =
 I, also at 120 K
;
_journal_issue 4
_journal_name_full 'Acta Crystallographica Section C'
_journal_page_first m211
_journal_page_last m214
_journal_paper_doi 10.1107/S0108270105006323
_journal_volume 61
_journal_year 2005
_chemical_formula_iupac '[Hg2 Cl4 (C18 H15 P)2]'
_chemical_formula_moiety 'C36 H30 Cl4 Hg2 P2'
_chemical_formula_sum 'C36 H30 Cl4 Hg2 P2'
_chemical_formula_weight 1067.52
_chemical_name_systematic
;
Di-\m-chloro-bis[chloro(triphenylphosphine)mercury(II)]
;
_space_group_IT_number 14
_symmetry_cell_setting monoclinic
_symmetry_space_group_name_Hall '-P 2yn'
_symmetry_space_group_name_H-M 'P 1 21/n 1'
_atom_sites_solution_hydrogens geom
_atom_sites_solution_primary direct
_atom_sites_solution_secondary difmap
_cell_angle_alpha 90.00
_cell_angle_beta 93.3460(16)
_cell_angle_gamma 90.00
_cell_formula_units_Z 2
_cell_length_a 12.1540(2)
_cell_length_b 11.2982(3)
_cell_length_c 13.2965(3)
_cell_measurement_reflns_used 4163
_cell_measurement_temperature 120(2)
_cell_measurement_theta_max 27.48
_cell_measurement_theta_min 3.36
_cell_volume 1822.74(7)
_computing_cell_refinement 'DENZO (Otwinowski & Minor, 1997) and COLLECT'
_computing_data_collection 'COLLECT (Hooft, 1999)'
_computing_data_reduction 'DENZO and COLLECT'
_computing_molecular_graphics 'PLATON (Spek, 2003)'
_computing_publication_material 'SHELXL97 and PRPKAPPA (Ferguson, 1999)'
_computing_structure_refinement 'OSCAIL  and SHELXL97 (Sheldrick, 1997)'
_computing_structure_solution 'OSCAIL (McArdle, 2003) and SHELXS97 (Sheldrick, 1997)'
_diffrn_ambient_temperature 120(2)
_diffrn_detector_area_resol_mean 9.091
_diffrn_measured_fraction_theta_full 0.997
_diffrn_measured_fraction_theta_max 0.997
_diffrn_measurement_device_type 'Nonius KappaCCD'
_diffrn_measurement_method '\f and \w scans'
_diffrn_radiation_monochromator graphite
_diffrn_radiation_source 'Bruker-Nonius FR91 rotating anode'
_diffrn_radiation_type 'Mo K\a'
_diffrn_radiation_wavelength 0.71073
_diffrn_reflns_av_R_equivalents 0.0415
_diffrn_reflns_av_sigmaI/netI 0.0300
_diffrn_reflns_limit_h_max 14
_diffrn_reflns_limit_h_min -15
_diffrn_reflns_limit_k_max 14
_diffrn_reflns_limit_k_min -14
_diffrn_reflns_limit_l_max 17
_diffrn_reflns_limit_l_min -17
_diffrn_reflns_number 28163
_diffrn_reflns_theta_full 27.48
_diffrn_reflns_theta_max 27.48
_diffrn_reflns_theta_min 3.36
_diffrn_standards_decay_% nil
_exptl_absorpt_coefficient_mu 8.818
_exptl_absorpt_correction_T_max 0.206
_exptl_absorpt_correction_T_min 0.095
_exptl_absorpt_correction_type multi-scan
_exptl_absorpt_process_details '(SADABS; Sheldrick,  2003)'
_exptl_crystal_colour colourless
_exptl_crystal_density_diffrn 1.945
_exptl_crystal_density_method 'not measured'
_exptl_crystal_description block
_exptl_crystal_F_000 1008
_exptl_crystal_size_max 0.29
_exptl_crystal_size_mid 0.24
_exptl_crystal_size_min 0.18
_refine_diff_density_max 0.678
_refine_diff_density_min -1.022
_refine_ls_extinction_method none
_refine_ls_goodness_of_fit_ref 1.071
_refine_ls_hydrogen_treatment constr
_refine_ls_matrix_type full
_refine_ls_number_parameters 199
_refine_ls_number_reflns 4163
_refine_ls_number_restraints 0
_refine_ls_restrained_S_all 1.071
_refine_ls_R_factor_all 0.0329
_refine_ls_R_factor_gt 0.0240
_refine_ls_shift/su_max 0.001
_refine_ls_shift/su_mean 0.000
_refine_ls_structure_factor_coef Fsqd
_refine_ls_weighting_details 'w=1/[\s^2^(Fo^2^)+(0.0178P)^2^+1.6853P] where P=(Fo^2^+2Fc^2^)/3'
_refine_ls_weighting_scheme calc
_refine_ls_wR_factor_gt 0.0459
_refine_ls_wR_factor_ref 0.0482
_reflns_number_gt 3593
_reflns_number_total 4163
_reflns_threshold_expression I>2\s(I)
_cod_data_source_file sk1821.cif
_cod_data_source_block I
_cod_depositor_comments
;
The following automatic conversions were performed:

'_exptl_absorpt_correction_type' value 'Multi-scan' changed to
'multi-scan' according to
/home/saulius/struct/CIF-dictionaries/cif_core.dic dictionary named
'cif_core.dic' version 2.4.1 from 2010-06-29.

Automatic conversion script
Id: cif_fix_values 1715 2011-07-08 13:25:40Z adriana 
;
_cod_original_sg_symbol_H-M 'P 21/n'
_cod_database_code 2014893
_cod_database_fobs_code 2014893

loop_
_symmetry_equiv_pos_as_xyz
'x, y, z'
'x+1/2, -y+1/2, z+1/2'
'-x, -y, -z'
'-x-1/2, y-1/2, -z-1/2'

loop_
_atom_site_label
_atom_site_fract_x
_atom_site_fract_y
_atom_site_fract_z
_atom_site_U_iso_or_equiv
_atom_site_adp_type
_atom_site_calc_flag
_atom_site_refinement_flags
_atom_site_occupancy
_atom_site_disorder_assembly
_atom_site_disorder_group
_atom_site_type_symbol
Hg1 0.367411(10) 0.407649(11) 0.516114(9) 0.02284(5) Uani d . 1 . . Hg
Cl1 0.27867(7) 0.49128(9) 0.65634(6) 0.0346(2) Uani d . 1 . . Cl
Cl2 0.57435(6) 0.39891(7) 0.58025(6) 0.02321(17) Uani d . 1 . . Cl
P1 0.30893(6) 0.25929(7) 0.39545(6) 0.01729(17) Uani d . 1 . . P
C11 0.3327(2) 0.1129(3) 0.4456(2) 0.0192(7) Uani d . 1 . . C
C12 0.3016(3) 0.0887(3) 0.5432(3) 0.0266(8) Uani d . 1 . . C
C13 0.3128(3) -0.0250(4) 0.5819(3) 0.0344(9) Uani d . 1 . . C
C14 0.3548(3) -0.1146(3) 0.5240(3) 0.0317(9) Uani d . 1 . . C
C15 0.3878(3) -0.0905(3) 0.4280(3) 0.0284(8) Uani d . 1 . . C
C16 0.3767(3) 0.0226(3) 0.3888(2) 0.0233(7) Uani d . 1 . . C
C21 0.3771(2) 0.2699(3) 0.2786(2) 0.0187(7) Uani d . 1 . . C
C22 0.4831(3) 0.3161(3) 0.2787(3) 0.0268(8) Uani d . 1 . . C
C23 0.5379(3) 0.3171(4) 0.1908(3) 0.0381(10) Uani d . 1 . . C
C24 0.4876(3) 0.2725(4) 0.1025(3) 0.0382(10) Uani d . 1 . . C
C25 0.3817(3) 0.2276(4) 0.1016(3) 0.0317(8) Uani d . 1 . . C
C26 0.3266(3) 0.2265(3) 0.1892(2) 0.0267(8) Uani d . 1 . . C
C31 0.1617(2) 0.2713(3) 0.3674(2) 0.0194(7) Uani d . 1 . . C
C32 0.0989(3) 0.1714(3) 0.3415(2) 0.0250(8) Uani d . 1 . . C
C33 -0.0136(3) 0.1831(4) 0.3187(3) 0.0327(9) Uani d . 1 . . C
C34 -0.0630(3) 0.2932(4) 0.3219(3) 0.0349(9) Uani d . 1 . . C
C35 -0.0006(3) 0.3925(4) 0.3473(3) 0.0348(9) Uani d . 1 . . C
C36 0.1119(3) 0.3817(3) 0.3696(3) 0.0260(8) Uani d . 1 . . C
H12 0.2729 0.1501 0.5829 0.032 Uiso calc R 1 . . H
H13 0.2916 -0.0415 0.6481 0.041 Uiso calc R 1 . . H
H14 0.3610 -0.1927 0.5502 0.038 Uiso calc R 1 . . H
H15 0.4181 -0.1517 0.3891 0.034 Uiso calc R 1 . . H
H16 0.3991 0.0388 0.3229 0.028 Uiso calc R 1 . . H
H22 0.5176 0.3469 0.3391 0.032 Uiso calc R 1 . . H
H23 0.6104 0.3484 0.1907 0.046 Uiso calc R 1 . . H
H24 0.5260 0.2729 0.0423 0.046 Uiso calc R 1 . . H
H25 0.3471 0.1977 0.0409 0.038 Uiso calc R 1 . . H
H26 0.2537 0.1961 0.1888 0.032 Uiso calc R 1 . . H
H32 0.1328 0.0957 0.3395 0.030 Uiso calc R 1 . . H
H33 -0.0567 0.1153 0.3008 0.039 Uiso calc R 1 . . H
H34 -0.1400 0.3008 0.3066 0.042 Uiso calc R 1 . . H
H35 -0.0348 0.4680 0.3494 0.042 Uiso calc R 1 . . H
H36 0.1549 0.4499 0.3865 0.031 Uiso calc R 1 . . H

loop_
_atom_site_aniso_label
_atom_site_aniso_U_11
_atom_site_aniso_U_22
_atom_site_aniso_U_33
_atom_site_aniso_U_12
_atom_site_aniso_U_13
_atom_site_aniso_U_23
Hg1 0.02689(8) 0.02351(8) 0.01807(7) -0.00324(5) 0.00093(5) -0.00585(5)
Cl1 0.0239(4) 0.0573(7) 0.0231(4) 0.0073(4) 0.0055(3) -0.0109(4)
Cl2 0.0220(4) 0.0230(4) 0.0242(4) 0.0044(3) -0.0027(3) 0.0073(3)
P1 0.0162(4) 0.0206(5) 0.0152(4) -0.0017(3) 0.0020(3) -0.0021(3)
C11 0.0178(16) 0.0196(18) 0.0200(17) -0.0040(13) -0.0005(12) -0.0020(13)
C12 0.0291(18) 0.029(2) 0.0228(18) 0.0014(15) 0.0079(14) -0.0012(15)
C13 0.038(2) 0.039(2) 0.027(2) 0.0017(18) 0.0101(16) 0.0094(17)
C14 0.041(2) 0.022(2) 0.032(2) 0.0003(16) -0.0012(17) 0.0069(15)
C15 0.033(2) 0.0217(19) 0.030(2) 0.0044(15) 0.0019(16) -0.0043(15)
C16 0.0283(18) 0.0227(19) 0.0192(17) 0.0001(14) 0.0042(13) -0.0041(14)
C21 0.0199(16) 0.0213(17) 0.0151(15) 0.0009(13) 0.0031(12) 0.0012(13)
C22 0.0230(17) 0.033(2) 0.0247(18) -0.0066(15) 0.0046(14) -0.0050(15)
C23 0.0257(19) 0.059(3) 0.031(2) -0.0150(18) 0.0135(16) -0.0082(19)
C24 0.037(2) 0.058(3) 0.0211(19) -0.0006(19) 0.0163(15) 0.0001(18)
C25 0.032(2) 0.046(2) 0.0170(17) -0.0004(17) 0.0022(14) -0.0021(16)
C26 0.0234(17) 0.037(2) 0.0199(17) -0.0022(15) 0.0016(13) -0.0017(15)
C31 0.0183(15) 0.0271(18) 0.0132(15) -0.0003(14) 0.0035(12) -0.0006(13)
C32 0.0207(17) 0.035(2) 0.0200(17) -0.0018(14) 0.0019(13) -0.0096(15)
C33 0.0234(18) 0.051(3) 0.0236(19) -0.0089(17) -0.0007(14) -0.0124(17)
C34 0.0194(18) 0.062(3) 0.0232(19) 0.0035(18) 0.0001(14) 0.0003(18)
C35 0.031(2) 0.039(2) 0.034(2) 0.0128(17) 0.0029(16) 0.0099(17)
C36 0.0214(17) 0.029(2) 0.0276(19) 0.0023(14) 0.0030(14) 0.0074(15)

loop_
_atom_type_symbol
_atom_type_description
_atom_type_scat_dispersion_real
_atom_type_scat_dispersion_imag
_atom_type_scat_source
C C 0.0033 0.0016 'International Tables Vol C Tables 4.2.6.8 and 6.1.1.4'
H H 0.0000 0.0000 'International Tables Vol C Tables 4.2.6.8 and 6.1.1.4'
Cl Cl 0.1484 0.1585 'International Tables Vol C Tables 4.2.6.8 and 6.1.1.4'
Hg Hg -2.3894 9.2266 'International Tables Vol C Tables 4.2.6.8 and 6.1.1.4'
P P 0.1023 0.0942 'International Tables Vol C Tables 4.2.6.8 and 6.1.1.4'

loop_
_geom_angle_atom_site_label_1
_geom_angle_atom_site_label_2
_geom_angle_atom_site_label_3
_geom_angle_site_symmetry_3
_geom_angle
_geom_angle_publ_flag
P1 Hg1 Cl1 . 131.69(3) no
P1 Hg1 Cl2 . 115.74(3) no
Cl1 Hg1 Cl2 . 103.24(3) no
P1 Hg1 Cl2 3_666 109.26(3) no
Cl1 Hg1 Cl2 3_666 101.28(3) no
Cl2 Hg1 Cl2 3_666 84.82(2) no
Hg1 Cl2 Hg1 3_666 95.18(2) no
C11 P1 C21 . 107.91(15) no
C11 P1 C31 . 106.26(15) no
C21 P1 C31 . 108.36(14) no
C11 P1 Hg1 . 111.06(10) no
C21 P1 Hg1 . 113.32(11) no
C31 P1 Hg1 . 109.64(11) no
C16 C11 C12 . 119.5(3) no
C16 C11 P1 . 122.0(2) no
C12 C11 P1 . 118.5(2) no
C13 C12 C11 . 119.9(3) no
C13 C12 H12 . 120.0 no
C11 C12 H12 . 120.0 no
C12 C13 C14 . 120.0(3) no
C12 C13 H13 . 120.0 no
C14 C13 H13 . 120.0 no
C15 C14 C13 . 120.2(3) no
C15 C14 H14 . 119.9 no
C13 C14 H14 . 119.9 no
C16 C15 C14 . 120.0(3) no
C16 C15 H15 . 120.0 no
C14 C15 H15 . 120.0 no
C15 C16 C11 . 120.2(3) no
C15 C16 H16 . 119.9 no
C11 C16 H16 . 119.9 no
C22 C21 C26 . 119.7(3) no
C22 C21 P1 . 119.7(2) no
C26 C21 P1 . 120.5(2) no
C23 C22 C21 . 119.8(3) no
C23 C22 H22 . 120.1 no
C21 C22 H22 . 120.1 no
C22 C23 C24 . 120.2(3) no
C22 C23 H23 . 119.9 no
C24 C23 H23 . 119.9 no
C25 C24 C23 . 120.3(3) no
C25 C24 H24 . 119.8 no
C23 C24 H24 . 119.8 no
C26 C25 C24 . 119.6(3) no
C26 C25 H25 . 120.2 no
C24 C25 H25 . 120.2 no
C25 C26 C21 . 120.4(3) no
C25 C26 H26 . 119.8 no
C21 C26 H26 . 119.8 no
C36 C31 C32 . 120.0(3) no
C36 C31 P1 . 119.3(3) no
C32 C31 P1 . 120.7(3) no
C33 C32 C31 . 119.6(3) no
C33 C32 H32 . 120.2 no
C31 C32 H32 . 120.2 no
C34 C33 C32 . 120.1(3) no
C34 C33 H33 . 119.9 no
C32 C33 H33 . 119.9 no
C33 C34 C35 . 120.3(3) no
C33 C34 H34 . 119.9 no
C35 C34 H34 . 119.9 no
C34 C35 C36 . 120.0(3) no
C34 C35 H35 . 120.0 no
C36 C35 H35 . 120.0 no
C31 C36 C35 . 120.0(3) no
C31 C36 H36 . 120.0 no
C35 C36 H36 . 120.0 no

loop_
_geom_bond_atom_site_label_1
_geom_bond_atom_site_label_2
_geom_bond_site_symmetry_2
_geom_bond_distance
_geom_bond_publ_flag
Hg1 Cl1 . 2.4015(8) y
Hg1 Cl2 . 2.6101(8) y
Hg1 Cl2 3_666 2.6506(8) y
Cl2 Hg1 3_666 2.6506(8) no
Hg1 P1 . 2.3991(8) y
P1 C11 . 1.801(3) y
P1 C21 . 1.807(3) y
P1 C31 . 1.812(3) y
C11 C16 . 1.394(4) no
C11 C12 . 1.399(5) no
C12 C13 . 1.387(5) no
C12 H12 . 0.95 no
C13 C14 . 1.388(5) no
C13 H13 . 0.95 no
C14 C15 . 1.387(5) no
C14 H14 . 0.95 no
C15 C16 . 1.383(5) no
C15 H15 . 0.95 no
C16 H16 . 0.95 no
C21 C22 . 1.389(4) no
C21 C26 . 1.394(4) no
C22 C23 . 1.379(5) no
C22 H22 . 0.95 no
C23 C24 . 1.386(5) no
C23 H23 . 0.95 no
C24 C25 . 1.383(5) no
C24 H24 . 0.95 no
C25 C26 . 1.378(5) no
C25 H25 . 0.95 no
C26 H26 . 0.95 no
C31 C36 . 1.387(5) no
C31 C32 . 1.394(5) no
C32 C33 . 1.390(5) no
C32 H32 . 0.95 no
C33 C34 . 1.383(6) no
C33 H33 . 0.95 no
C34 C35 . 1.384(5) no
C34 H34 . 0.95 no
C35 C36 . 1.388(5) no
C35 H35 . 0.95 no
C36 H36 . 0.95 no

loop_
_geom_hbond_atom_site_label_D
_geom_hbond_atom_site_label_H
_geom_hbond_atom_site_label_A
_geom_hbond_site_symmetry_A
_geom_hbond_distance_DH
_geom_hbond_distance_HA
_geom_hbond_distance_DA
_geom_hbond_angle_DHA
_geom_hbond_publ_flag
C13 H13 Cl1 4_657 0.95 2.81 3.720(4) 161 y
C15 H15 Cl2 3_656 0.95 2.83 3.520(3) 131 y
C26 H26 Cl2 2_454 0.95 2.76 3.605(4) 148 y
C24 H24 Cg3 2_554 0.95 2.74 3.610(4) 153 y

loop_
_geom_torsion_atom_site_label_1
_geom_torsion_atom_site_label_2
_geom_torsion_atom_site_label_3
_geom_torsion_atom_site_label_4
_geom_torsion_site_symmetry_1
_geom_torsion_site_symmetry_4
_geom_torsion
_geom_torsion_publ_flag
P1 Hg1 Cl2 Hg1 . 3_666 108.90(3) no
Cl1 Hg1 Cl2 Hg1 . 3_666 -100.40(3) no
Cl2 Hg1 Cl2 Hg1 3_666 3_666 0.0 no
Cl1 Hg1 P1 C11 . . -82.11(12) no
Cl2 Hg1 P1 C11 . . 58.25(11) no
Cl2 Hg1 P1 C11 3_666 . 151.82(11) no
Cl1 Hg1 P1 C21 . . 156.22(11) no
Cl2 Hg1 P1 C21 . . -63.42(11) no
Cl2 Hg1 P1 C21 3_666 . 30.16(11) no
Cl1 Hg1 P1 C31 . . 35.02(12) no
Cl2 Hg1 P1 C31 . . 175.38(11) no
Cl2 Hg1 P1 C31 3_666 . -91.05(11) no
C21 P1 C11 C16 . . -11.8(3) no
C31 P1 C11 C16 . . 104.2(3) no
Hg1 P1 C11 C16 . . -136.6(2) no
C21 P1 C11 C12 . . 170.8(3) no
C31 P1 C11 C12 . . -73.2(3) no
Hg1 P1 C11 C12 . . 46.0(3) no
C16 C11 C12 C13 . . -1.2(5) no
P1 C11 C12 C13 . . 176.2(3) no
C11 C12 C13 C14 . . 0.1(5) no
C12 C13 C14 C15 . . 1.2(6) no
C13 C14 C15 C16 . . -1.4(5) no
C14 C15 C16 C11 . . 0.2(5) no
C12 C11 C16 C15 . . 1.1(5) no
P1 C11 C16 C15 . . -176.3(3) no
C11 P1 C21 C22 . . -94.4(3) no
C31 P1 C21 C22 . . 150.9(3) no
Hg1 P1 C21 C22 . . 29.0(3) no
C11 P1 C21 C26 . . 82.3(3) no
C31 P1 C21 C26 . . -32.4(3) no
Hg1 P1 C21 C26 . . -154.3(3) no
C26 C21 C22 C23 . . -1.0(5) no
P1 C21 C22 C23 . . 175.8(3) no
C21 C22 C23 C24 . . 0.2(6) no
C22 C23 C24 C25 . . 0.5(7) no
C23 C24 C25 C26 . . -0.5(6) no
C24 C25 C26 C21 . . -0.3(6) no
C22 C21 C26 C25 . . 1.0(5) no
P1 C21 C26 C25 . . -175.7(3) no
C11 P1 C31 C36 . . 152.4(3) no
C21 P1 C31 C36 . . -91.9(3) no
Hg1 P1 C31 C36 . . 32.2(3) no
C11 P1 C31 C32 . . -29.1(3) no
C21 P1 C31 C32 . . 86.7(3) no
Hg1 P1 C31 C32 . . -149.2(2) no
C36 C31 C32 C33 . . -0.4(5) no
P1 C31 C32 C33 . . -178.9(3) no
C31 C32 C33 C34 . . -0.2(5) no
C32 C33 C34 C35 . . 0.4(5) no
C33 C34 C35 C36 . . 0.0(6) no
C32 C31 C36 C35 . . 0.7(5) no
P1 C31 C36 C35 . . 179.3(3) no
C34 C35 C36 C31 . . -0.6(5) no
